data_7200965
loop_
_publ_author_name
'Zhu, Xia'
'Liu, Xun-Gao'
'Li, Bao-Long'
'Zhang, Yong'

_publ_section_title
;
 Solvent-controlled assembly of supramolecular isomers: 2D (4,4)
 network, 1D ribbons of ring, and both 2D (4,4) networks and 1D ribbons
 of rings polycatenated in a 3D array
;
_journal_issue 6
_journal_name_full CrystEngComm
_journal_page_first 997
_journal_paper_doi 10.1039/b901780c
_journal_volume 11
_journal_year 2009
_chemical_formula_sum 'C19 H26 Cl2 Mn N14 S2'
_chemical_formula_weight 640.50
_chemical_name_systematic
;
?
;
_space_group_IT_number 2
_symmetry_cell_setting triclinic
_symmetry_space_group_name_Hall '-P 1'
_symmetry_space_group_name_H-M 'P -1'
_atom_sites_solution_hydrogens geom
_atom_sites_solution_primary direct
_atom_sites_solution_secondary difmap
_audit_creation_method SHELXL-97
_cell_angle_alpha 110.885(6)
_cell_angle_beta 90.108(3)
_cell_angle_gamma 104.698(5)
_cell_formula_units_Z 1
_cell_length_a 8.4645(18)
_cell_length_b 9.117(2)
_cell_length_c 11.632(2)
_cell_measurement_reflns_used 3175
_cell_measurement_temperature 193(2)
_cell_measurement_theta_max 25.3491
_cell_measurement_theta_min 3.0088
_cell_volume 807.0(3)
_computing_cell_refinement 'CrystalClear (Rigaku Corp., 2000)'
_computing_data_collection 'CrystalClear (Rigaku Corp., 2000)'
_computing_data_reduction 'CrystalClear (Rigaku Corp., 2000)'
_computing_molecular_graphics 'Bruker SHELXTL'
_computing_publication_material 'Bruker SHELXTL'
_computing_structure_refinement 'SHELXL-97 (Sheldrick, 1997)'
_computing_structure_solution 'SHELXS-97 (Sheldrick, 1990)'
_diffrn_ambient_temperature 193(2)
_diffrn_measured_fraction_theta_full 0.986
_diffrn_measured_fraction_theta_max 0.986
_diffrn_measurement_device_type 'Rigaku Mercury CCD'
_diffrn_measurement_method \w
_diffrn_radiation_monochromator graphite
_diffrn_radiation_source 'fine-focus sealed tube'
_diffrn_radiation_type MoK\a
_diffrn_radiation_wavelength 0.71073
_diffrn_reflns_av_R_equivalents 0.0230
_diffrn_reflns_av_sigmaI/netI 0.0277
_diffrn_reflns_limit_h_max 9
_diffrn_reflns_limit_h_min -10
_diffrn_reflns_limit_k_max 10
_diffrn_reflns_limit_k_min -10
_diffrn_reflns_limit_l_max 13
_diffrn_reflns_limit_l_min -14
_diffrn_reflns_number 7973
_diffrn_reflns_theta_full 25.35
_diffrn_reflns_theta_max 25.35
_diffrn_reflns_theta_min 3.28
_diffrn_standards_decay_% 0
_diffrn_standards_interval_count 0
_diffrn_standards_interval_time 0
_diffrn_standards_number 0
_exptl_absorpt_coefficient_mu 0.737
_exptl_absorpt_correction_T_max 0.8726
_exptl_absorpt_correction_T_min 0.7824
_exptl_absorpt_correction_type multi-scan
_exptl_absorpt_process_details Empirical
_exptl_crystal_colour Colorless
_exptl_crystal_density_diffrn 1.318
_exptl_crystal_density_method 'not measured'
_exptl_crystal_description Block
_exptl_crystal_F_000 329
_exptl_crystal_size_max 0.35
_exptl_crystal_size_mid 0.25
_exptl_crystal_size_min 0.19
_refine_diff_density_max 1.854
_refine_diff_density_min -0.449
_refine_diff_density_rms 0.118
_refine_ls_extinction_method none
_refine_ls_goodness_of_fit_ref 1.054
_refine_ls_hydrogen_treatment constr
_refine_ls_matrix_type full
_refine_ls_number_parameters 187
_refine_ls_number_reflns 2905
_refine_ls_number_restraints 0
_refine_ls_restrained_S_all 1.054
_refine_ls_R_factor_all 0.0791
_refine_ls_R_factor_gt 0.0728
_refine_ls_shift/su_max 0.000
_refine_ls_shift/su_mean 0.000
_refine_ls_structure_factor_coef Fsqd
_refine_ls_weighting_details 'calc w=1/[\s^2^(Fo^2^)+(0.1161P)^2^+2.2976P] where P=(Fo^2^+2Fc^2^)/3'
_refine_ls_weighting_scheme calc
_refine_ls_wR_factor_gt 0.2019
_refine_ls_wR_factor_ref 0.2080
_reflns_number_gt 2592
_reflns_number_total 2905
_reflns_threshold_expression >2sigma(I)
_cod_data_source_file b901780c.txt
_cod_data_source_block '[Mn(btb)2(NCS)2](CH2Cl2)(1)'
_cod_depositor_comments
;
The following automatic conversions were performed:
'_symmetry_cell_setting' value 'Triclinic' changed to 'triclinic'
according to '/home/saulius/struct/CIF-dictionaries/cif_core.dic'
dictionary named 'cif_core.dic' version 2.4.1 from
2010-06-29.

'_exptl_absorpt_correction_type' value 'Multi-scan' changed
to 'multi-scan' according to
'/home/saulius/struct/CIF-dictionaries/cif_core.dic' dictionary named
'cif_core.dic' version 2.4.1 from 2010-06-29.

Automatic conversion script
Id: cif_fix_enum 1527 2010-12-29 10:47:43Z saulius 
;
_cod_original_sg_symbol_H-M P-1
_cod_database_code 7200965

loop_
_symmetry_equiv_pos_as_xyz
'x, y, z'
'-x, -y, -z'

loop_
_atom_site_label
_atom_site_type_symbol
_atom_site_fract_x
_atom_site_fract_y
_atom_site_fract_z
_atom_site_U_iso_or_equiv
_atom_site_adp_type
_atom_site_occupancy
_atom_site_symmetry_multiplicity
_atom_site_calc_flag
_atom_site_refinement_flags
_atom_site_disorder_assembly
_atom_site_disorder_group
Mn1 Mn 0.0000 0.0000 0.0000 0.0209(3) Uani 1 2 d S . .
S1 S 0.1648(3) 0.58689(17) 0.25003(17) 0.0712(6) Uani 1 1 d . . .
N1 N 0.4186(4) -0.1643(4) 0.0792(3) 0.0261(7) Uani 1 1 d . . .
N2 N 0.4754(4) -0.0019(4) 0.1518(3) 0.0318(8) Uani 1 1 d . . .
N3 N 0.2334(4) -0.0532(4) 0.0453(3) 0.0260(7) Uani 1 1 d . . .
N4 N -0.1889(4) 0.0188(4) 0.3555(3) 0.0310(8) Uani 1 1 d . . .
N5 N -0.1350(5) -0.1171(5) 0.3320(4) 0.0392(9) Uani 1 1 d . . .
N6 N -0.0772(4) -0.0143(4) 0.1833(3) 0.0261(7) Uani 1 1 d . . .
N7 N 0.1104(5) 0.2624(4) 0.0926(4) 0.0333(8) Uani 1 1 d . . .
C1 C 0.5146(5) -0.2752(5) 0.0855(4) 0.0323(10) Uani 1 1 d . . .
H1A H 0.5134 -0.2809 0.1689 0.039 Uiso 1 1 calc R . .
H1B H 0.6300 -0.2301 0.0735 0.039 Uiso 1 1 calc R . .
C2 C 0.4503(5) -0.4452(5) -0.0099(4) 0.0289(9) Uani 1 1 d . . .
H2A H 0.4600 -0.4424 -0.0940 0.035 Uiso 1 1 calc R . .
H2B H 0.3329 -0.4892 -0.0022 0.035 Uiso 1 1 calc R . .
C3 C 0.3594(5) 0.0571(5) 0.1279(4) 0.0295(9) Uani 1 1 d . . .
H3A H 0.3631 0.1692 0.1657 0.035 Uiso 1 1 calc R . .
C4 C 0.2758(5) -0.1916(5) 0.0175(4) 0.0285(9) Uani 1 1 d . . .
H4A H 0.2128 -0.2951 -0.0384 0.034 Uiso 1 1 calc R . .
C5 C -0.2787(6) 0.0759(6) 0.4630(4) 0.0387(11) Uani 1 1 d . . .
H5A H -0.2798 0.1897 0.4786 0.046 Uiso 1 1 calc R . .
H5B H -0.2212 0.0751 0.5369 0.046 Uiso 1 1 calc R . .
C6 C -0.4544(5) -0.0303(6) 0.4435(4) 0.0350(10) Uani 1 1 d . . .
H6A H -0.4538 -0.1443 0.4277 0.042 Uiso 1 1 calc R . .
H6B H -0.5125 -0.0289 0.3701 0.042 Uiso 1 1 calc R . .
C7 C -0.0698(6) -0.1307(6) 0.2274(4) 0.0348(10) Uani 1 1 d . . .
H7A H -0.0212 -0.2161 0.1861 0.042 Uiso 1 1 calc R . .
C8 C -0.1545(5) 0.0769(5) 0.2666(4) 0.0273(9) Uani 1 1 d . . .
H8A H -0.1812 0.1703 0.2629 0.033 Uiso 1 1 calc R . .
C9 C 0.1314(5) 0.3970(5) 0.1579(4) 0.0300(9) Uani 1 1 d . . .
Cl1 Cl 0.2557(4) 0.2660(4) 0.4176(3) 0.0641(8) Uani 0.50 1 d P . .
Cl2 Cl 0.3272(5) 0.5581(5) 0.6432(4) 0.0863(11) Uani 0.50 1 d P . .
C10 C 0.1881(15) 0.3871(15) 0.5210(15) 0.071(4) Uani 0.50 1 d P . .
H10B H 0.1123 0.3231 0.5614 0.085 Uiso 0.50 1 calc PR . .
H10A H 0.1209 0.4331 0.4806 0.085 Uiso 0.50 1 calc PR . .

loop_
_atom_site_aniso_label
_atom_site_aniso_U_11
_atom_site_aniso_U_22
_atom_site_aniso_U_33
_atom_site_aniso_U_23
_atom_site_aniso_U_13
_atom_site_aniso_U_12
Mn1 0.0204(5) 0.0203(5) 0.0227(5) 0.0070(3) 0.0052(3) 0.0077(3)
S1 0.1018(14) 0.0279(7) 0.0682(10) -0.0001(7) 0.0297(9) 0.0170(8)
N1 0.0234(17) 0.0289(18) 0.0296(17) 0.0122(15) 0.0047(13) 0.0113(14)
N2 0.0302(18) 0.0253(18) 0.037(2) 0.0062(15) -0.0016(15) 0.0095(14)
N3 0.0218(16) 0.0292(18) 0.0308(18) 0.0125(15) 0.0054(14) 0.0116(13)
N4 0.0305(19) 0.036(2) 0.0260(18) 0.0106(15) 0.0099(14) 0.0088(15)
N5 0.048(2) 0.043(2) 0.037(2) 0.0207(18) 0.0153(18) 0.0200(19)
N6 0.0249(17) 0.0300(18) 0.0241(17) 0.0098(14) 0.0067(13) 0.0088(14)
N7 0.037(2) 0.0221(19) 0.037(2) 0.0075(16) 0.0031(16) 0.0071(15)
C1 0.027(2) 0.031(2) 0.041(2) 0.0109(19) 0.0013(18) 0.0162(18)
C2 0.026(2) 0.030(2) 0.032(2) 0.0107(18) 0.0021(16) 0.0119(17)
C3 0.030(2) 0.026(2) 0.033(2) 0.0097(18) 0.0023(17) 0.0106(17)
C4 0.0214(19) 0.031(2) 0.034(2) 0.0113(18) 0.0030(16) 0.0106(16)
C5 0.041(3) 0.042(3) 0.027(2) 0.006(2) 0.0151(19) 0.008(2)
C6 0.034(2) 0.044(3) 0.025(2) 0.0091(19) 0.0098(18) 0.014(2)
C7 0.037(2) 0.040(3) 0.035(2) 0.016(2) 0.0133(19) 0.020(2)
C8 0.026(2) 0.029(2) 0.026(2) 0.0084(17) 0.0065(16) 0.0090(16)
C9 0.029(2) 0.029(2) 0.035(2) 0.013(2) 0.0066(17) 0.0104(17)
Cl1 0.076(2) 0.069(2) 0.0423(14) 0.0211(14) 0.0097(14) 0.0120(16)
Cl2 0.085(3) 0.074(2) 0.086(3) 0.014(2) -0.014(2) 0.0212(19)
C10 0.054(7) 0.050(7) 0.123(12) 0.059(8) -0.027(7) -0.003(5)

loop_
_atom_type_symbol
_atom_type_description
_atom_type_scat_dispersion_real
_atom_type_scat_dispersion_imag
_atom_type_scat_source
C C 0.0033 0.0016 'International Tables Vol C Tables 4.2.6.8 and 6.1.1.4'
H H 0.0000 0.0000 'International Tables Vol C Tables 4.2.6.8 and 6.1.1.4'
Mn Mn 0.3368 0.7283 'International Tables Vol C Tables 4.2.6.8 and 6.1.1.4'
N N 0.0061 0.0033 'International Tables Vol C Tables 4.2.6.8 and 6.1.1.4'
S S 0.1246 0.1234 'International Tables Vol C Tables 4.2.6.8 and 6.1.1.4'
Cl Cl 0.1484 0.1585 'International Tables Vol C Tables 4.2.6.8 and 6.1.1.4'

loop_
_geom_angle_atom_site_label_1
_geom_angle_atom_site_label_2
_geom_angle_atom_site_label_3
_geom_angle
_geom_angle_site_symmetry_1
_geom_angle_site_symmetry_3
_geom_angle_publ_flag
N7 Mn1 N7 180.00(12) 2 . ?
N7 Mn1 N3 91.13(13) 2 2 ?
N7 Mn1 N3 88.87(13) . 2 ?
N7 Mn1 N3 88.87(13) 2 . ?
N7 Mn1 N3 91.13(13) . . ?
N3 Mn1 N3 180.00(17) 2 . ?
N7 Mn1 N6 89.65(13) 2 2 ?
N7 Mn1 N6 90.35(13) . 2 ?
N3 Mn1 N6 87.01(12) 2 2 ?
N3 Mn1 N6 92.99(12) . 2 ?
N7 Mn1 N6 90.35(13) 2 . ?
N7 Mn1 N6 89.65(13) . . ?
N3 Mn1 N6 92.99(12) 2 . ?
N3 Mn1 N6 87.01(12) . . ?
N6 Mn1 N6 180.0(3) 2 . ?
C4 N1 N2 109.8(3) . . ?
C4 N1 C1 131.6(4) . . ?
N2 N1 C1 118.5(3) . . ?
C3 N2 N1 102.2(3) . . ?
C4 N3 C3 102.8(3) . . ?
C4 N3 Mn1 132.1(3) . . ?
C3 N3 Mn1 124.4(3) . . ?
C8 N4 N5 109.9(3) . . ?
C8 N4 C5 129.0(4) . . ?
N5 N4 C5 121.0(4) . . ?
C7 N5 N4 102.2(4) . . ?
C8 N6 C7 102.9(3) . . ?
C8 N6 Mn1 129.6(3) . . ?
C7 N6 Mn1 127.2(3) . . ?
C9 N7 Mn1 161.6(3) . . ?
N1 C1 C2 113.0(3) . . ?
N1 C1 H1A 109.0 . . ?
C2 C1 H1A 109.0 . . ?
N1 C1 H1B 109.0 . . ?
C2 C1 H1B 109.0 . . ?
H1A C1 H1B 107.8 . . ?
C1 C2 C2 109.2(4) . 2_645 ?
C1 C2 H2A 109.8 . . ?
C2 C2 H2A 109.8 2_645 . ?
C1 C2 H2B 109.8 . . ?
C2 C2 H2B 109.8 2_645 . ?
H2A C2 H2B 108.3 . . ?
N2 C3 N3 115.1(4) . . ?
N2 C3 H3A 122.4 . . ?
N3 C3 H3A 122.4 . . ?
N1 C4 N3 110.0(4) . . ?
N1 C4 H4A 125.0 . . ?
N3 C4 H4A 125.0 . . ?
N4 C5 C6 111.9(4) . . ?
N4 C5 H5A 109.2 . . ?
C6 C5 H5A 109.2 . . ?
N4 C5 H5B 109.2 . . ?
C6 C5 H5B 109.2 . . ?
H5A C5 H5B 107.9 . . ?
C5 C6 C6 111.1(5) . 2_456 ?
C5 C6 H6A 109.4 . . ?
C6 C6 H6A 109.4 2_456 . ?
C5 C6 H6B 109.4 . . ?
C6 C6 H6B 109.4 2_456 . ?
H6A C6 H6B 108.0 . . ?
N5 C7 N6 114.8(4) . . ?
N5 C7 H7A 122.6 . . ?
N6 C7 H7A 122.6 . . ?
N4 C8 N6 110.1(4) . . ?
N4 C8 H8A 124.9 . . ?
N6 C8 H8A 124.9 . . ?
N7 C9 S1 178.9(4) . . ?
Cl1 C10 Cl2 120.5(8) . . ?
Cl1 C10 H10B 107.2 . . ?
Cl2 C10 H10B 107.2 . . ?
Cl1 C10 H10A 107.2 . . ?
Cl2 C10 H10A 107.2 . . ?
H10B C10 H10A 106.8 . . ?

loop_
_geom_bond_atom_site_label_1
_geom_bond_atom_site_label_2
_geom_bond_distance
_geom_bond_site_symmetry_2
_geom_bond_publ_flag
Mn1 N7 2.187(4) 2 ?
Mn1 N7 2.187(4) . ?
Mn1 N3 2.254(3) 2 ?
Mn1 N3 2.254(3) . ?
Mn1 N6 2.269(3) 2 ?
Mn1 N6 2.269(3) . ?
S1 C9 1.628(4) . ?
N1 C4 1.325(5) . ?
N1 N2 1.372(5) . ?
N1 C1 1.468(5) . ?
N2 C3 1.306(6) . ?
N3 C4 1.329(5) . ?
N3 C3 1.354(5) . ?
N4 C8 1.322(5) . ?
N4 N5 1.365(5) . ?
N4 C5 1.467(5) . ?
N5 C7 1.315(6) . ?
N6 C8 1.328(5) . ?
N6 C7 1.347(6) . ?
N7 C9 1.158(6) . ?
C1 C2 1.508(6) . ?
C1 H1A 0.9900 . ?
C1 H1B 0.9900 . ?
C2 C2 1.534(8) 2_645 ?
C2 H2A 0.9900 . ?
C2 H2B 0.9900 . ?
C3 H3A 0.9500 . ?
C4 H4A 0.9500 . ?
C5 C6 1.520(6) . ?
C5 H5A 0.9900 . ?
C5 H5B 0.9900 . ?
C6 C6 1.526(8) 2_456 ?
C6 H6A 0.9900 . ?
C6 H6B 0.9900 . ?
C7 H7A 0.9500 . ?
C8 H8A 0.9500 . ?
Cl1 C10 1.539(16) . ?
Cl2 C10 1.822(14) . ?
C10 H10B 0.9900 . ?
C10 H10A 0.9900 . ?

loop_
_geom_torsion_atom_site_label_1
_geom_torsion_atom_site_label_2
_geom_torsion_atom_site_label_3
_geom_torsion_atom_site_label_4
_geom_torsion
_geom_torsion_site_symmetry_1
_geom_torsion_site_symmetry_2
_geom_torsion_site_symmetry_3
_geom_torsion_site_symmetry_4
_geom_torsion_publ_flag
C4 N1 N2 C3 0.2(4) . . . . ?
C1 N1 N2 C3 -177.1(4) . . . . ?
N7 Mn1 N3 C4 2.7(4) 2 . . . ?
N7 Mn1 N3 C4 -177.3(4) . . . . ?
N6 Mn1 N3 C4 -86.9(4) 2 . . . ?
N6 Mn1 N3 C4 93.1(4) . . . . ?
N7 Mn1 N3 C3 -166.5(3) 2 . . . ?
N7 Mn1 N3 C3 13.5(3) . . . . ?
N6 Mn1 N3 C3 103.9(3) 2 . . . ?
N6 Mn1 N3 C3 -76.1(3) . . . . ?
C8 N4 N5 C7 0.1(5) . . . . ?
C5 N4 N5 C7 177.0(4) . . . . ?
N7 Mn1 N6 C8 -130.9(4) 2 . . . ?
N7 Mn1 N6 C8 49.1(4) . . . . ?
N3 Mn1 N6 C8 -39.7(4) 2 . . . ?
N3 Mn1 N6 C8 140.3(4) . . . . ?
N7 Mn1 N6 C7 41.6(4) 2 . . . ?
N7 Mn1 N6 C7 -138.4(4) . . . . ?
N3 Mn1 N6 C7 132.7(4) 2 . . . ?
N3 Mn1 N6 C7 -47.3(4) . . . . ?
N3 Mn1 N7 C9 53.5(11) 2 . . . ?
N3 Mn1 N7 C9 -126.5(11) . . . . ?
N6 Mn1 N7 C9 140.5(11) 2 . . . ?
N6 Mn1 N7 C9 -39.5(11) . . . . ?
C4 N1 C1 C2 10.5(7) . . . . ?
N2 N1 C1 C2 -172.8(4) . . . . ?
N1 C1 C2 C2 -175.8(4) . . . 2_645 ?
N1 N2 C3 N3 -0.5(5) . . . . ?
C4 N3 C3 N2 0.6(5) . . . . ?
Mn1 N3 C3 N2 172.4(3) . . . . ?
N2 N1 C4 N3 0.2(5) . . . . ?
C1 N1 C4 N3 177.1(4) . . . . ?
C3 N3 C4 N1 -0.5(5) . . . . ?
Mn1 N3 C4 N1 -171.3(3) . . . . ?
C8 N4 C5 C6 101.3(5) . . . . ?
N5 N4 C5 C6 -74.9(5) . . . . ?
N4 C5 C6 C6 179.7(5) . . . 2_456 ?
N4 N5 C7 N6 0.3(5) . . . . ?
C8 N6 C7 N5 -0.7(5) . . . . ?
Mn1 N6 C7 N5 -174.7(3) . . . . ?
N5 N4 C8 N6 -0.6(5) . . . . ?
C5 N4 C8 N6 -177.1(4) . . . . ?
C7 N6 C8 N4 0.7(5) . . . . ?
Mn1 N6 C8 N4 174.5(3) . . . . ?
